data_7009256
loop_
_publ_author_name
'De-qiang Ma'
'Shiro Hikichi'
'Munetaka Akita'
'Yoshihiko Moro-oka'

_publ_section_title
;
 An entry to half-sandwich complexes of first row transition metals
 (Ni, Co, Mn) containing the Kl\"aui tripodal ligand, LOMe: synthesis
 and crystal structures of oligomeric, [LOMeM(\m-X)(L)]n
 (n&#x00A0;=&#x00A0;2, 4), and monomeric complexes, LOMeM(L2)(X)
;
_journal_issue 7
_journal_name_full 'J. Chem. Soc., Dalton Trans.'
_journal_page_first 1123
_journal_page_last 1134
_journal_paper_doi 10.1039/a909580b
_journal_year 2000
_chemical_formula_sum 'C28 H37 Cl2 Co N3 Ni O12 P3'
_chemical_formula_weight 889.06
_chemical_name_common 'compound 13a'
_chemical_name_systematic
; 
 ? 
;
_space_group_IT_number 61
_symmetry_space_group_name_Hall '-P 2ac 2ab'
_symmetry_space_group_name_H-M 'P b c a'
_atom_sites_solution_hydrogens geom
_atom_sites_solution_primary direct
_atom_sites_solution_secondary difmap
_audit_creation_method SHELXL-97
_cell_angle_alpha 90.00
_cell_angle_beta 90.00
_cell_angle_gamma 90.00
_cell_formula_units_Z 8
_cell_length_a 19.733(3)
_cell_length_b 18.211(15)
_cell_length_c 20.147(4)
_cell_measurement_temperature 213(2)
_cell_volume 7240(6)
_computing_structure_refinement 'SHELXL-97 (Sheldrick, 1997)'
_computing_structure_solution 'SHELXS-97 (Sheldrick, 1990)'
_diffrn_ambient_temperature 213(2)
_diffrn_measured_fraction_theta_full 0.748
_diffrn_measured_fraction_theta_max 0.748
_diffrn_radiation_monochromator graphite
_diffrn_radiation_source 'fine-focus sealed tube'
_diffrn_radiation_type MoK\a
_diffrn_radiation_wavelength 0.71070
_diffrn_reflns_av_R_equivalents 0.0000
_diffrn_reflns_av_sigmaI/netI 0.0494
_diffrn_reflns_limit_h_max 23
_diffrn_reflns_limit_h_min 0
_diffrn_reflns_limit_k_max 23
_diffrn_reflns_limit_k_min 0
_diffrn_reflns_limit_l_max 0
_diffrn_reflns_limit_l_min -25
_diffrn_reflns_number 6233
_diffrn_reflns_theta_full 27.52
_diffrn_reflns_theta_max 27.52
_diffrn_reflns_theta_min 1.83
_exptl_absorpt_coefficient_mu 1.322
_exptl_crystal_density_diffrn 1.631
_exptl_crystal_density_method 'not measured'
_exptl_crystal_F_000 3648
_refine_diff_density_max 1.268
_refine_diff_density_min -1.433
_refine_diff_density_rms 0.122
_refine_ls_extinction_method none
_refine_ls_goodness_of_fit_ref 1.327
_refine_ls_hydrogen_treatment mixed
_refine_ls_matrix_type full
_refine_ls_number_parameters 505
_refine_ls_number_reflns 6233
_refine_ls_number_restraints 0
_refine_ls_restrained_S_all 1.327
_refine_ls_R_factor_all 0.0932
_refine_ls_R_factor_gt 0.0764
_refine_ls_shift/su_max 1.060
_refine_ls_shift/su_mean 0.039
_refine_ls_structure_factor_coef Fsqd
_refine_ls_weighting_details 'calc w=1/[\s^2^(Fo^2^)+(0.1000P)^2^+0.0000P] where P=(Fo^2^+2Fc^2^)/3'
_refine_ls_weighting_scheme calc
_refine_ls_wR_factor_gt 0.1909
_refine_ls_wR_factor_ref 0.1984
_reflns_number_gt 5402
_reflns_number_total 6233
_reflns_threshold_expression >2sigma(I)
_cod_data_source_file a909580b.txt
_cod_data_source_block 13a
_cod_database_code 7009256

loop_
_symmetry_equiv_pos_as_xyz
'x, y, z'
'x+1/2, -y+1/2, -z'
'-x, y+1/2, -z+1/2'
'-x+1/2, -y, z+1/2'
'-x, -y, -z'
'-x-1/2, y-1/2, z'
'x, -y-1/2, z-1/2'
'x-1/2, y, -z-1/2'

loop_
_atom_site_label
_atom_site_type_symbol
_atom_site_fract_x
_atom_site_fract_y
_atom_site_fract_z
_atom_site_U_iso_or_equiv
_atom_site_adp_type
_atom_site_occupancy
_atom_site_symmetry_multiplicity
_atom_site_calc_flag
_atom_site_refinement_flags
_atom_site_disorder_assembly
_atom_site_disorder_group
Ni1 Ni 0.04416(3) 0.57676(4) 0.32264(3) 0.02776(19) Uani 1 1 d . . .
Co1 Co 0.10510(4) 0.58721(5) 0.13896(4) 0.0450(3) Uani 1 1 d . . .
Cl1 Cl 0.2432(7) 0.7407(5) 0.4115(8) 0.571(14) Uani 1 1 d . . .
Cl2 Cl 0.1652(3) 0.8529(2) 0.3851(2) 0.175(2) Uani 1 1 d . . .
P1 P 0.10242(9) 0.48797(10) 0.19715(9) 0.0479(4) Uani 1 1 d . . .
P2 P 0.00465(8) 0.61647(12) 0.17232(9) 0.0506(5) Uani 1 1 d . . .
P3 P 0.15047(10) 0.64537(13) 0.22040(10) 0.0600(6) Uani 1 1 d . . .
O1 O 0.02519(18) 0.6589(2) 0.3882(2) 0.0394(10) Uani 1 1 d . . .
O2 O -0.1896(3) 0.8761(4) 0.4960(4) 0.088(2) Uani 1 1 d . . .
O3 O -0.2474(3) 0.8234(5) 0.4187(5) 0.154(5) Uani 1 1 d . . .
O11 O 0.07382(19) 0.4883(2) 0.26513(19) 0.0375(9) Uani 1 1 d . . .
O12 O 0.1875(6) 0.4689(7) 0.2099(7) 0.055(3) Uani 0.52 1 d P . .
O12A O 0.1614(8) 0.4385(9) 0.1877(7) 0.078(5) Uani 0.48 1 d P . .
O13 O 0.0843(7) 0.4185(6) 0.1592(5) 0.060(3) Uani 0.52 1 d P . .
O13A O 0.0403(8) 0.4408(8) 0.1548(6) 0.068(3) Uani 0.48 1 d P . .
O21 O -0.01511(18) 0.6116(2) 0.24334(19) 0.0388(9) Uani 1 1 d . . .
O22 O -0.0448(6) 0.5441(7) 0.1345(6) 0.073(3) Uani 0.52 1 d P . .
O22A O -0.0532(5) 0.5998(7) 0.1248(5) 0.049(2) Uani 0.48 1 d P . .
O23 O -0.0270(7) 0.6792(7) 0.1354(5) 0.065(3) Uani 0.52 1 d P . .
O23A O 0.0047(6) 0.7112(6) 0.1562(6) 0.050(3) Uani 0.48 1 d P . .
O31 O 0.12596(17) 0.6362(2) 0.28898(19) 0.0355(9) Uani 1 1 d . . .
O32 O 0.1186(8) 0.7337(9) 0.1975(9) 0.109(5) Uani 0.52 1 d P . .
O32A O 0.1780(7) 0.7245(8) 0.2088(5) 0.066(4) Uani 0.48 1 d P . .
O33 O 0.2231(6) 0.6593(12) 0.2134(6) 0.093(5) Uani 0.52 1 d P . .
O33A O 0.2336(7) 0.6024(11) 0.2258(8) 0.084(5) Uani 0.48 1 d P . .
N1 N -0.1944(3) 0.8308(4) 0.4518(4) 0.078(2) Uani 1 1 d . . .
N2 N 0.0989(2) 0.5239(3) 0.3965(2) 0.0299(10) Uani 1 1 d . . .
N3 N -0.0295(2) 0.5083(3) 0.3624(2) 0.0309(10) Uani 1 1 d . . .
C1 C -0.0272(2) 0.6978(3) 0.4021(3) 0.0292(11) Uani 1 1 d . . .
C2 C -0.0269(3) 0.7457(3) 0.4580(3) 0.0363(13) Uani 1 1 d . . .
C3 C -0.0816(3) 0.7874(3) 0.4751(3) 0.0410(14) Uani 1 1 d . . .
C4 C -0.1391(3) 0.7844(4) 0.4358(3) 0.0448(15) Uani 1 1 d . . .
C5 C -0.1415(3) 0.7384(4) 0.3807(3) 0.0451(15) Uani 1 1 d . . .
C6 C -0.0881(3) 0.6965(3) 0.3644(3) 0.0349(12) Uani 1 1 d . . .
C12 C 0.2013(5) 0.4068(6) 0.2483(6) 0.096(3) Uani 1 1 d . . .
C13 C 0.0172(6) 0.3804(6) 0.1773(6) 0.097(3) Uani 1 1 d . . .
C22 C -0.1031(7) 0.5407(7) 0.1332(6) 0.105(4) Uani 1 1 d . . .
C23 C -0.0542(5) 0.7471(6) 0.1705(5) 0.083(3) Uani 1 1 d . . .
C32 C 0.1301(9) 0.7861(7) 0.2239(9) 0.155(7) Uani 1 1 d . . .
C33 C 0.2753(6) 0.6286(11) 0.2650(8) 0.159(7) Uani 1 1 d . . .
C41 C 0.1734(5) 0.5494(7) 0.0698(4) 0.081(3) Uani 1 1 d . . .
C42 C 0.1790(6) 0.6260(9) 0.0766(4) 0.103(4) Uani 1 1 d . . .
C43 C 0.1184(7) 0.6566(7) 0.0590(5) 0.092(3) Uani 1 1 d . . .
C44 C 0.0780(5) 0.6023(7) 0.0407(4) 0.077(3) Uani 1 1 d . . .
C45 C 0.1084(5) 0.5352(6) 0.0474(4) 0.075(3) Uani 1 1 d . . .
C50 C 0.1647(2) 0.5327(3) 0.4089(3) 0.0335(12) Uani 1 1 d . . .
C51 C 0.2014(3) 0.4865(4) 0.4491(3) 0.0452(15) Uani 1 1 d . . .
C52 C 0.1684(4) 0.4277(4) 0.4779(4) 0.0581(19) Uani 1 1 d . . .
C53 C 0.0996(3) 0.4191(4) 0.4665(4) 0.0497(16) Uani 1 1 d . . .
C54 C 0.0658(3) 0.4685(3) 0.4266(3) 0.0322(12) Uani 1 1 d . . .
C55 C -0.0069(3) 0.4641(3) 0.4112(3) 0.0328(12) Uani 1 1 d . . .
C56 C -0.0510(3) 0.4164(4) 0.4447(3) 0.0468(15) Uani 1 1 d . . .
C57 C -0.1181(3) 0.4138(4) 0.4252(4) 0.0514(17) Uani 1 1 d . . .
C58 C -0.1398(3) 0.4569(4) 0.3751(4) 0.0497(17) Uani 1 1 d . . .
C59 C -0.0938(3) 0.5044(4) 0.3442(3) 0.0391(14) Uani 1 1 d . . .
C61 C 0.1715(8) 0.7526(9) 0.4108(9) 0.201(10) Uani 1 1 d . . .
H1 H 0.0132 0.7480 0.4845 0.045 Uiso 1 1 d . . .
H2 H -0.0795 0.8196 0.5132 0.050 Uiso 1 1 d . . .
H3 H -0.1821 0.7364 0.3544 0.054 Uiso 1 1 d . . .
H4 H -0.0914 0.6646 0.3264 0.043 Uiso 1 1 d . . .
H5 H 0.2086 0.5137 0.0780 0.100 Uiso 1 1 d . . .
H6 H 0.2180 0.6538 0.0901 0.123 Uiso 1 1 d . . .
H7 H 0.1050 0.7084 0.0574 0.108 Uiso 1 1 d . . .
H8 H 0.0309 0.6074 0.0265 0.090 Uiso 1 1 d . . .
H9 H 0.0886 0.4866 0.0366 0.094 Uiso 1 1 d . . .
H10 H 0.1880 0.5734 0.3887 0.040 Uiso 1 1 d . . .
H11 H 0.2491 0.4947 0.4562 0.054 Uiso 1 1 d . . .
H12 H 0.1931 0.3942 0.5055 0.068 Uiso 1 1 d . . .
H13 H 0.0755 0.3786 0.4866 0.059 Uiso 1 1 d . . .
H14 H -0.0342 0.3865 0.4804 0.058 Uiso 1 1 d . . .
H15 H -0.1483 0.3808 0.4476 0.061 Uiso 1 1 d . . .
H16 H -0.1861 0.4550 0.3603 0.060 Uiso 1 1 d . . .
H17 H -0.1096 0.5358 0.3083 0.047 Uiso 1 1 d . . .
H18 H 0.1482 0.7322 0.3651 0.142 Uiso 1 1 d . . .
H19 H 0.1371 0.7489 0.4398 0.142 Uiso 1 1 d . . .

loop_
_atom_site_aniso_label
_atom_site_aniso_U_11
_atom_site_aniso_U_22
_atom_site_aniso_U_33
_atom_site_aniso_U_23
_atom_site_aniso_U_13
_atom_site_aniso_U_12
Ni1 0.0257(3) 0.0318(4) 0.0257(3) 0.0015(3) 0.0029(2) 0.0004(3)
Co1 0.0477(5) 0.0590(6) 0.0282(4) 0.0092(4) 0.0113(3) 0.0109(4)
Cl1 0.580(17) 0.242(8) 0.89(3) -0.272(13) -0.61(2) 0.248(11)
Cl2 0.244(5) 0.119(3) 0.163(4) -0.050(3) -0.085(4) 0.046(3)
P1 0.0652(10) 0.0446(10) 0.0340(9) -0.0003(7) 0.0150(7) 0.0131(8)
P2 0.0410(9) 0.0785(14) 0.0324(9) 0.0090(9) 0.0022(6) 0.0172(8)
P3 0.0664(11) 0.0709(14) 0.0427(10) 0.0051(10) 0.0206(8) -0.0254(10)
O1 0.0294(18) 0.043(3) 0.045(2) -0.012(2) -0.0028(16) 0.0066(16)
O2 0.081(4) 0.076(4) 0.109(5) -0.044(4) 0.010(4) 0.034(3)
O3 0.070(5) 0.184(9) 0.208(10) -0.124(8) -0.055(5) 0.079(5)
O11 0.052(2) 0.030(2) 0.030(2) 0.0003(17) 0.0090(17) 0.0032(17)
O12 0.046(6) 0.050(7) 0.068(9) 0.005(6) 0.021(5) 0.004(5)
O12A 0.099(12) 0.071(11) 0.063(10) 0.027(8) 0.040(8) 0.056(9)
O13 0.083(8) 0.054(7) 0.044(6) -0.022(5) 0.006(5) -0.008(6)
O13A 0.090(10) 0.063(9) 0.050(7) -0.006(6) -0.009(7) -0.003(7)
O21 0.037(2) 0.052(3) 0.028(2) 0.0072(19) 0.0003(15) 0.0096(17)
O22 0.072(7) 0.058(7) 0.089(9) -0.009(7) -0.022(6) 0.019(6)
O22A 0.046(5) 0.072(8) 0.031(5) 0.004(5) -0.009(4) -0.011(5)
O23 0.087(8) 0.072(9) 0.035(6) 0.014(6) 0.000(5) 0.041(7)
O23A 0.061(7) 0.044(7) 0.046(7) 0.017(5) 0.010(5) 0.005(5)
O31 0.0291(18) 0.042(2) 0.036(2) 0.0065(19) 0.0068(15) -0.0059(15)
O32 0.099(10) 0.082(11) 0.147(15) 0.052(11) -0.011(9) 0.000(8)
O32A 0.067(7) 0.091(10) 0.042(6) 0.028(6) -0.005(5) -0.057(7)
O33 0.048(7) 0.178(17) 0.053(7) 0.009(10) 0.020(6) -0.057(9)
O33A 0.061(8) 0.138(15) 0.053(8) 0.015(9) 0.014(6) 0.037(9)
N1 0.053(4) 0.077(5) 0.105(6) -0.037(5) 0.000(4) 0.031(3)
N2 0.029(2) 0.033(3) 0.028(2) 0.000(2) 0.0024(17) -0.0008(18)
N3 0.028(2) 0.036(3) 0.028(2) -0.003(2) 0.0021(17) -0.0045(17)
C1 0.029(2) 0.029(3) 0.029(3) 0.001(2) 0.0036(19) 0.0037(19)
C2 0.034(3) 0.036(3) 0.039(3) -0.004(3) -0.007(2) 0.000(2)
C3 0.049(3) 0.033(3) 0.041(3) -0.005(3) 0.001(3) 0.002(3)
C4 0.044(3) 0.034(4) 0.057(4) -0.006(3) 0.006(3) 0.008(3)
C5 0.041(3) 0.042(4) 0.053(4) -0.007(3) -0.008(3) 0.011(3)
C6 0.037(3) 0.035(3) 0.032(3) -0.002(3) -0.004(2) 0.002(2)
C12 0.076(6) 0.105(8) 0.107(8) 0.035(7) 0.015(5) 0.037(5)
C13 0.104(7) 0.073(7) 0.114(9) -0.044(7) -0.008(6) 0.005(6)
C22 0.138(10) 0.095(8) 0.083(8) 0.002(6) -0.038(7) -0.053(8)
C23 0.099(7) 0.064(6) 0.086(7) 0.004(5) 0.015(5) 0.021(5)
C32 0.206(16) 0.051(7) 0.208(18) 0.028(9) -0.093(13) -0.036(9)
C33 0.048(7) 0.29(2) 0.141(13) 0.065(14) 0.027(7) 0.029(8)
C41 0.076(6) 0.131(9) 0.037(4) 0.021(5) 0.028(4) 0.046(6)
C42 0.096(7) 0.178(13) 0.035(5) 0.010(6) 0.035(5) -0.056(8)
C43 0.138(10) 0.094(8) 0.045(5) 0.019(5) 0.025(6) 0.002(7)
C44 0.076(6) 0.123(9) 0.032(4) 0.015(5) 0.015(4) 0.037(6)
C45 0.105(7) 0.095(7) 0.027(4) 0.003(4) 0.019(4) 0.016(6)
C50 0.029(2) 0.038(3) 0.033(3) 0.002(3) -0.001(2) -0.004(2)
C51 0.039(3) 0.053(4) 0.044(4) 0.004(3) -0.011(2) -0.002(3)
C52 0.058(4) 0.061(5) 0.056(4) 0.017(4) -0.026(3) -0.002(3)
C53 0.052(4) 0.050(4) 0.047(4) 0.016(3) -0.015(3) -0.013(3)
C54 0.038(3) 0.034(3) 0.024(3) 0.001(2) 0.000(2) -0.005(2)
C55 0.041(3) 0.033(3) 0.025(3) -0.005(2) 0.000(2) -0.009(2)
C56 0.048(3) 0.052(4) 0.040(3) 0.005(3) 0.008(3) -0.014(3)
C57 0.053(4) 0.055(4) 0.046(4) -0.002(3) 0.010(3) -0.023(3)
C58 0.028(3) 0.057(4) 0.064(5) -0.014(4) 0.004(3) -0.013(3)
C59 0.028(3) 0.049(4) 0.040(3) -0.008(3) -0.002(2) -0.001(2)
C61 0.209(14) 0.171(14) 0.223(16) -0.170(14) 0.159(13) -0.136(12)

loop_
_atom_type_symbol
_atom_type_description
_atom_type_scat_dispersion_real
_atom_type_scat_dispersion_imag
_atom_type_scat_source
C C 0.0033 0.0016 'International Tables Vol C Tables 4.2.6.8 and 6.1.1.4'
H H 0.0000 0.0000 'International Tables Vol C Tables 4.2.6.8 and 6.1.1.4'
N N 0.0061 0.0033 'International Tables Vol C Tables 4.2.6.8 and 6.1.1.4'
O O 0.0106 0.0060 'International Tables Vol C Tables 4.2.6.8 and 6.1.1.4'
P P 0.1023 0.0942 'International Tables Vol C Tables 4.2.6.8 and 6.1.1.4'
Cl Cl 0.1484 0.1585 'International Tables Vol C Tables 4.2.6.8 and 6.1.1.4'
Co Co 0.3494 0.9721 'International Tables Vol C Tables 4.2.6.8 and 6.1.1.4'
Ni Ni 0.3393 1.1124 'International Tables Vol C Tables 4.2.6.8 and 6.1.1.4'

loop_
_geom_angle_atom_site_label_1
_geom_angle_atom_site_label_2
_geom_angle_atom_site_label_3
_geom_angle
_geom_angle_site_symmetry_1
_geom_angle_site_symmetry_3
_geom_angle_publ_flag
O1 Ni1 O31 88.39(17) . . ?
O1 Ni1 N2 88.35(17) . . ?
O31 Ni1 N2 94.12(16) . . ?
O1 Ni1 O11 171.95(16) . . ?
O31 Ni1 O11 90.17(16) . . ?
N2 Ni1 O11 83.85(17) . . ?
O1 Ni1 N3 93.55(17) . . ?
O31 Ni1 N3 172.79(17) . . ?
N2 Ni1 N3 79.01(17) . . ?
O11 Ni1 N3 86.95(17) . . ?
O1 Ni1 O21 99.86(17) . . ?
O31 Ni1 O21 91.56(15) . . ?
N2 Ni1 O21 170.15(18) . . ?
O11 Ni1 O21 88.10(17) . . ?
N3 Ni1 O21 94.94(17) . . ?
C42 Co1 C41 40.0(5) . . ?
C42 Co1 C43 38.8(5) . . ?
C41 Co1 C43 66.0(4) . . ?
C42 Co1 C44 63.4(4) . . ?
C41 Co1 C44 64.3(3) . . ?
C43 Co1 C44 37.4(4) . . ?
C42 Co1 C45 65.8(4) . . ?
C41 Co1 C45 39.2(4) . . ?
C43 Co1 C45 65.3(4) . . ?
C44 Co1 C45 38.6(4) . . ?
C42 Co1 P3 90.1(3) . . ?
C41 Co1 P3 114.1(4) . . ?
C43 Co1 P3 103.9(4) . . ?
C44 Co1 P3 140.6(4) . . ?
C45 Co1 P3 153.0(3) . . ?
C42 Co1 P1 129.8(5) . . ?
C41 Co1 P1 96.0(3) . . ?
C43 Co1 P1 160.3(3) . . ?
C44 Co1 P1 128.7(4) . . ?
C45 Co1 P1 95.8(3) . . ?
P3 Co1 P1 90.47(9) . . ?
C42 Co1 P2 139.3(5) . . ?
C41 Co1 P2 153.5(3) . . ?
C43 Co1 P2 102.0(4) . . ?
C44 Co1 P2 91.6(2) . . ?
C45 Co1 P2 114.7(3) . . ?
P3 Co1 P2 91.33(8) . . ?
P1 Co1 P2 90.86(8) . . ?
O11 P1 O12A 114.8(6) . . ?
O11 P1 O13 112.2(5) . . ?
O12A P1 O13 67.3(9) . . ?
O11 P1 O12 103.5(5) . . ?
O12A P1 O12 30.4(7) . . ?
O13 P1 O12 97.8(7) . . ?
O11 P1 O13A 100.9(5) . . ?
O12A P1 O13A 101.1(9) . . ?
O13 P1 O13A 33.8(5) . . ?
O12 P1 O13A 131.5(7) . . ?
O11 P1 Co1 120.61(18) . . ?
O12A P1 Co1 114.8(6) . . ?
O13 P1 Co1 115.5(5) . . ?
O12 P1 Co1 103.0(4) . . ?
O13A P1 Co1 99.6(5) . . ?
O21 P2 O23 114.5(4) . . ?
O21 P2 O22A 113.5(4) . . ?
O23 P2 O22A 61.8(7) . . ?
O21 P2 O23A 103.7(4) . . ?
O23 P2 O23A 32.8(5) . . ?
O22A P2 O23A 94.6(6) . . ?
O21 P2 O22 102.8(5) . . ?
O23 P2 O22 97.0(7) . . ?
O22A P2 O22 35.3(5) . . ?
O23A P2 O22 129.7(6) . . ?
O21 P2 Co1 121.74(17) . . ?
O23 P2 Co1 114.5(5) . . ?
O22A P2 Co1 116.3(4) . . ?
O23A P2 Co1 100.6(4) . . ?
O22 P2 Co1 100.6(4) . . ?
O33 P3 O31 115.6(5) . . ?
O33 P3 O32A 58.9(9) . . ?
O31 P3 O32A 111.1(5) . . ?
O33 P3 O32 99.4(10) . . ?
O31 P3 O32 103.2(6) . . ?
O32A P3 O32 41.5(7) . . ?
O33 P3 O33A 36.6(8) . . ?
O31 P3 O33A 101.0(5) . . ?
O32A P3 O33A 95.3(8) . . ?
O32 P3 O33A 136.0(8) . . ?
O33 P3 Co1 114.8(6) . . ?
O31 P3 Co1 121.55(19) . . ?
O32A P3 Co1 119.1(4) . . ?
O32 P3 Co1 95.7(6) . . ?
O33A P3 Co1 102.1(6) . . ?
C1 O1 Ni1 134.2(3) . . ?
P1 O11 Ni1 128.9(2) . . ?
O12A O12 C12 83.4(16) . . ?
O12A O12 P1 58.8(13) . . ?
C12 O12 P1 115.6(8) . . ?
O12 O12A P1 90.7(16) . . ?
O12 O12A C12 62.6(16) . . ?
P1 O12A C12 121.3(10) . . ?
O12 O12A O13 148.1(19) . . ?
P1 O12A O13 57.4(7) . . ?
C12 O12A O13 130.3(12) . . ?
O13A O13 P1 84.7(12) . . ?
O13A O13 C13 55.6(11) . . ?
P1 O13 C13 117.3(8) . . ?
O13A O13 O12A 139.7(14) . . ?
P1 O13 O12A 55.3(6) . . ?
C13 O13 O12A 143.4(11) . . ?
O13 O13A C13 85.7(14) . . ?
O13 O13A P1 61.5(10) . . ?
C13 O13A P1 120.6(10) . . ?
P2 O21 Ni1 127.6(2) . . ?
O22A O22 C22 83.7(11) . . ?
O22A O22 P2 57.2(8) . . ?
C22 O22 P2 126.0(11) . . ?
O22 O22A C22 51.2(9) . . ?
O22 O22A P2 87.5(10) . . ?
C22 O22A P2 125.2(9) . . ?
O22 O22A O23 145.6(11) . . ?
C22 O22A O23 153.1(11) . . ?
P2 O22A O23 58.4(5) . . ?
O23A O23 P2 88.6(11) . . ?
O23A O23 C23 62.0(11) . . ?
P2 O23 C23 122.3(8) . . ?
O23A O23 O22A 148.3(13) . . ?
P2 O23 O22A 59.8(6) . . ?
C23 O23 O22A 134.7(11) . . ?
O23 O23A C23 80.0(12) . . ?
O23 O23A P2 58.6(9) . . ?
C23 O23A P2 115.5(8) . . ?
P3 O31 Ni1 128.8(2) . . ?
C32 O32 O32A 80.3(16) . . ?
C32 O32 P3 125.1(15) . . ?
O32A O32 P3 58.9(9) . . ?
O32 O32A C32 47.2(11) . . ?
O32 O32A O33 134.9(13) . . ?
C32 O32A O33 164.5(11) . . ?
O32 O32A P3 79.6(9) . . ?
C32 O32A P3 116.3(10) . . ?
O33 O32A P3 57.4(6) . . ?
O33A O33 P3 90.0(12) . . ?
O33A O33 O32A 152.9(13) . . ?
P3 O33 O32A 63.7(8) . . ?
O33A O33 C33 51.7(15) . . ?
P3 O33 C33 121.2(10) . . ?
O32A O33 C33 136.0(14) . . ?
O33 O33A C33 84.7(19) . . ?
O33 O33A P3 53.5(8) . . ?
C33 O33A P3 118.2(14) . . ?
O2 N1 O3 122.0(6) . . ?
O2 N1 C4 120.7(6) . . ?
O3 N1 C4 117.3(7) . . ?
C54 N2 C50 118.7(5) . . ?
C54 N2 Ni1 114.6(3) . . ?
C50 N2 Ni1 125.8(4) . . ?
C59 N3 C55 119.2(5) . . ?
C59 N3 Ni1 126.6(4) . . ?
C55 N3 Ni1 114.1(3) . . ?
O1 C1 C2 120.5(5) . . ?
O1 C1 C6 123.7(5) . . ?
C2 C1 C6 115.8(4) . . ?
C3 C2 C1 122.5(5) . . ?
C2 C3 C4 118.8(6) . . ?
C5 C4 C3 120.6(5) . . ?
C5 C4 N1 120.9(6) . . ?
C3 C4 N1 118.5(6) . . ?
C6 C5 C4 120.7(5) . . ?
C5 C6 C1 121.6(5) . . ?
O12 C12 O12A 33.9(7) . . ?
O13A C13 O13 38.6(7) . . ?
O22 C22 O22A 45.1(7) . . ?
O23A C23 O23 38.0(6) . . ?
O32 C32 O32A 52.5(12) . . ?
O33A C33 O33 43.6(10) . . ?
C45 C41 C42 106.9(9) . . ?
C45 C41 Co1 71.1(4) . . ?
C42 C41 Co1 69.7(5) . . ?
C43 C42 C41 108.1(9) . . ?
C43 C42 Co1 71.1(5) . . ?
C41 C42 Co1 70.2(5) . . ?
C44 C43 C42 107.2(11) . . ?
C44 C43 Co1 71.6(6) . . ?
C42 C43 Co1 70.1(5) . . ?
C43 C44 C45 112.0(10) . . ?
C43 C44 Co1 71.1(6) . . ?
C45 C44 Co1 70.9(5) . . ?
C44 C45 C41 105.7(10) . . ?
C44 C45 Co1 70.5(5) . . ?
C41 C45 Co1 69.7(5) . . ?
N2 C50 C51 123.3(5) . . ?
C50 C51 C52 118.3(6) . . ?
C51 C52 C53 118.7(6) . . ?
C54 C53 C52 119.8(6) . . ?
N2 C54 C53 121.0(5) . . ?
N2 C54 C55 114.9(5) . . ?
C53 C54 C55 124.1(5) . . ?
N3 C55 C56 121.1(5) . . ?
N3 C55 C54 116.4(5) . . ?
C56 C55 C54 122.5(5) . . ?
C57 C56 C55 118.6(6) . . ?
C58 C57 C56 119.8(6) . . ?
C57 C58 C59 119.1(6) . . ?
N3 C59 C58 122.1(6) . . ?
Cl1 C61 Cl2 102.3(9) . . ?

loop_
_geom_bond_atom_site_label_1
_geom_bond_atom_site_label_2
_geom_bond_distance
_geom_bond_site_symmetry_2
_geom_bond_publ_flag
Ni1 O1 2.031(4) . ?
Ni1 O31 2.058(4) . ?
Ni1 N2 2.077(4) . ?
Ni1 O11 2.069(4) . ?
Ni1 N3 2.076(4) . ?
Ni1 O21 2.079(4) . ?
Co1 C42 2.050(7) . ?
Co1 C41 2.057(7) . ?
Co1 C43 2.064(9) . ?
Co1 C44 2.069(8) . ?
Co1 C45 2.074(8) . ?
Co1 P3 2.148(2) . ?
Co1 P1 2.155(2) . ?
Co1 P2 2.1598(18) . ?
Cl1 C61 1.431(19) . ?
Cl2 C61 1.90(2) . ?
P1 O11 1.481(4) . ?
P1 O12A 1.484(13) . ?
P1 O13 1.521(10) . ?
P1 O12 1.734(12) . ?
P1 O13A 1.723(13) . ?
P2 O21 1.485(4) . ?
P2 O23 1.500(10) . ?
P2 O22A 1.521(9) . ?
P2 O23A 1.756(11) . ?
P2 O22 1.809(13) . ?
P3 O33 1.463(10) . ?
P3 O31 1.473(4) . ?
P3 O32A 1.557(11) . ?
P3 O32 1.789(15) . ?
P3 O33A 1.821(13) . ?
O1 C1 1.284(6) . ?
O2 N1 1.217(8) . ?
O3 N1 1.247(9) . ?
O12 O12A 0.878(18) . ?
O12 C12 1.397(16) . ?
O12A C12 1.563(18) . ?
O12A O13 1.67(2) . ?
O13 O13A 0.963(14) . ?
O13 C13 1.538(17) . ?
O13A C13 1.274(17) . ?
O22 O22A 1.047(14) . ?
O22 C22 1.152(14) . ?
O22A C22 1.469(14) . ?
O22A O23 1.551(18) . ?
O23 O23A 0.951(14) . ?
O23 C23 1.522(15) . ?
O23A C23 1.365(14) . ?
O32 C32 1.12(2) . ?
O32 O32A 1.206(18) . ?
O32A C32 1.50(2) . ?
O32A O33 1.49(2) . ?
O33 O33A 1.08(2) . ?
O33 C33 1.57(2) . ?
O33A C33 1.24(2) . ?
N1 C4 1.417(8) . ?
N2 C54 1.346(7) . ?
N2 C50 1.331(6) . ?
N3 C59 1.321(7) . ?
N3 C55 1.346(7) . ?
C1 C2 1.425(8) . ?
C1 C6 1.423(7) . ?
C2 C3 1.363(8) . ?
C3 C4 1.385(9) . ?
C4 C5 1.391(9) . ?
C5 C6 1.342(8) . ?
C41 C45 1.385(14) . ?
C41 C42 1.405(16) . ?
C42 C43 1.366(16) . ?
C43 C44 1.324(15) . ?
C44 C45 1.369(14) . ?
C50 C51 1.375(8) . ?
C51 C52 1.380(10) . ?
C52 C53 1.385(9) . ?
C53 C54 1.379(8) . ?
C54 C55 1.470(7) . ?
C55 C56 1.402(8) . ?
C56 C57 1.381(9) . ?
C57 C58 1.349(10) . ?
C58 C59 1.400(9) . ?
